data_4132825
loop_
_publ_author_name
'Zhang, Yuanyuan'
'Zhang, Xuan'
'Lyu, Jiafei'
'Otake, Ken-Ichi'
'Wang, Xingjie'
'Redfern, Louis R.'
'Malliakas, Christos D.'
'Li, Zhanyong'
'Islamoglu, Timur'
'Wang, Bo'
'Farha, Omar K.'

_publ_section_title
;
 A Flexible Metal-Organic Framework with 4-Connected Zr<sub>6</sub> Nodes.
;
_journal_issue 36
_journal_name_full 'Journal of the American Chemical Society'
_journal_page_first 11179
_journal_page_last 11183
_journal_paper_doi 10.1021/jacs.8b06789
_journal_volume 140
_journal_year 2018
_chemical_formula_moiety '0.25(C92 H40 O112 Zr24)'
_chemical_formula_sum 'C23 H10 O28 Zr6'
_chemical_formula_weight 1281.63
_space_group_crystal_system orthorhombic
_space_group_IT_number 74
_space_group_name_Hall '-I 2b 2'
_space_group_name_H-M_alt 'I m m a'
_atom_sites_solution_hydrogens geom
_atom_sites_solution_primary dual
_audit_creation_date 2018-06-01
_audit_creation_method
;
Olex2 1.2
(compiled 2018.05.29 svn.r3508 for OlexSys, GUI svn.r5506)
;
_cell_angle_alpha 90
_cell_angle_beta 90
_cell_angle_gamma 90
_cell_formula_units_Z 4
_cell_length_a 25.2517(15)
_cell_length_b 29.1742(16)
_cell_length_c 12.7318(11)
_cell_measurement_reflns_used 2062
_cell_measurement_temperature 200
_cell_measurement_theta_max 22.60
_cell_measurement_theta_min 2.38
_cell_volume 9379.5(11)
_computing_cell_refinement 'SAINT V8.38A (?, 2016)'
_computing_data_reduction 'SAINT V8.38A (?, 2016)'
_computing_molecular_graphics 'Olex2 (Dolomanov et al., 2009)'
_computing_publication_material 'Olex2 (Dolomanov et al., 2009)'
_computing_structure_refinement 'ShelXL (Sheldrick, 2015)'
_computing_structure_solution 'ShelXT (Sheldrick, 2015)'
_diffrn_ambient_temperature 200.0
_diffrn_detector 'Bruker APEX2 area detector'
_diffrn_detector_area_resol_mean 7.9
_diffrn_detector_type 'CCD area detector'
_diffrn_measured_fraction_theta_full 0.615
_diffrn_measured_fraction_theta_max 0.997
_diffrn_measurement_device 'three-circle diffractometer'
_diffrn_measurement_device_type 'Bruker SMART APEX2 area detector'
_diffrn_measurement_method '\w and \f scans'
_diffrn_radiation_monochromator 'mirror optics'
_diffrn_radiation_probe x-ray
_diffrn_radiation_type MoK\a
_diffrn_radiation_wavelength 0.71073
_diffrn_reflns_av_R_equivalents 0.1055
_diffrn_reflns_av_unetI/netI 0.0821
_diffrn_reflns_Laue_measured_fraction_full 0.615
_diffrn_reflns_Laue_measured_fraction_max 0.997
_diffrn_reflns_limit_h_max 23
_diffrn_reflns_limit_h_min -25
_diffrn_reflns_limit_k_max 29
_diffrn_reflns_limit_k_min -28
_diffrn_reflns_limit_l_max 12
_diffrn_reflns_limit_l_min -12
_diffrn_reflns_number 13587
_diffrn_reflns_point_group_measured_fraction_full 0.615
_diffrn_reflns_point_group_measured_fraction_max 0.997
_diffrn_reflns_theta_full 25.242
_diffrn_reflns_theta_max 21.258
_diffrn_reflns_theta_min 1.396
_diffrn_source 'microfocus sealed X-ray tube'
_diffrn_source_type 'Incoatec I\ms'
_diffrn_standards_number 0
_exptl_absorpt_coefficient_mu 0.682
_exptl_absorpt_correction_T_max 0.7449
_exptl_absorpt_correction_T_min 0.4757
_exptl_absorpt_correction_type multi-scan
_exptl_absorpt_process_details
'SADABS-2016/2 (Bruker,2016/2) was used for absorption correction. wR2(int) was 0.1152 before and 0.0650 after correction. The Ratio of minimum to maximum transmission is 0.6386. The \l/2 correction factor is Not present.'
_exptl_crystal_colour colourless
_exptl_crystal_colour_primary colourless
_exptl_crystal_density_diffrn 0.908
_exptl_crystal_description block
_exptl_crystal_F_000 2448
_exptl_crystal_size_max 0.07
_exptl_crystal_size_mid 0.05
_exptl_crystal_size_min 0.02
_refine_diff_density_max 0.823
_refine_diff_density_min -0.828
_refine_diff_density_rms 0.109
_refine_ls_extinction_method none
_refine_ls_goodness_of_fit_ref 0.952
_refine_ls_hydrogen_treatment constr
_refine_ls_matrix_type full
_refine_ls_number_parameters 144
_refine_ls_number_reflns 2742
_refine_ls_number_restraints 0
_refine_ls_restrained_S_all 0.952
_refine_ls_R_factor_all 0.1176
_refine_ls_R_factor_gt 0.0741
_refine_ls_shift/su_max 0.000
_refine_ls_shift/su_mean 0.000
_refine_ls_structure_factor_coef Fsqd
_refine_ls_weighting_details 'w=1/[\s^2^(Fo^2^)+(0.1453P)^2^] where P=(Fo^2^+2Fc^2^)/3'
_refine_ls_weighting_scheme calc
_refine_ls_wR_factor_gt 0.1961
_refine_ls_wR_factor_ref 0.2359
_reflns_Friedel_coverage 0.000
_reflns_number_gt 1424
_reflns_number_total 2742
_reflns_threshold_expression 'I > 2\s(I)'
_cod_data_source_file ja8b06789_si_007.cif
_cod_data_source_block xz39_0ma_a
_cod_database_code 4132825
_shelxl_version_number 2014/6
_shelx_space_group_comment
;
The symmetry employed for this shelxl refinement is uniquely defined
by the following loop, which should always be used as a source of
symmetry information in preference to the above space-group names.
They are only intended as comments.
;
_shelx_estimated_absorpt_t_max 0.986
_shelx_estimated_absorpt_t_min 0.954
_olex2_refinement_description
;
1. Fixed Uiso
 At 1.2 times of:
  All C(H) groups
2. Uiso/Uaniso restraints and constraints
Uanis(C3) = Uanis(C2)
Uanis(C8) = Uanis(C8A)
3. Others
 Fixed Sof: C8A(0.5) H8A(0.5) C8(0.5) H8(0.5) O5(0.5) C1(0.25) O6(0.5)
4.a Aromatic/amide H refined with riding coordinates:
 C4(H4), C5(H5), C8A(H8A), C8(H8)
;
_olex2_submission_special_instructions 'No special instructions were received'

loop_
_space_group_symop_operation_xyz
'x, y, z'
'-x, -y+1/2, z'
'-x, y+1/2, -z'
'x, -y, -z'
'x+1/2, y+1/2, z+1/2'
'-x+1/2, -y+1, z+1/2'
'-x+1/2, y+1, -z+1/2'
'x+1/2, -y+1/2, -z+1/2'
'-x, -y, -z'
'x, y-1/2, -z'
'x, -y-1/2, z'
'-x, y, z'
'-x+1/2, -y+1/2, -z+1/2'
'x+1/2, y, -z+1/2'
'x+1/2, -y, z+1/2'
'-x+1/2, y+1/2, z+1/2'

loop_
_atom_site_label
_atom_site_type_symbol
_atom_site_fract_x
_atom_site_fract_y
_atom_site_fract_z
_atom_site_U_iso_or_equiv
_atom_site_adp_type
_atom_site_occupancy
_atom_site_site_symmetry_order
_atom_site_calc_flag
_atom_site_refinement_flags_posn
_atom_site_refinement_flags_adp
_atom_site_refinement_flags_occupancy
Zr1 Zr 0.33891(5) 0.2500 0.16722(16) 0.0756(7) Uani 1 2 d S T P
Zr2 Zr 0.28025(4) 0.19018(4) 0.37322(13) 0.1031(8) Uani 1 1 d . . .
O8 O 0.4012(2) 0.2960(2) 0.2300(7) 0.076(2) Uani 1 1 d . . .
O1 O 0.3202(5) 0.2500 0.3366(11) 0.127(5) Uani 1 2 d S T P
O2 O 0.2356(4) 0.2500 0.4175(11) 0.111(4) Uani 1 2 d S T P
O9 O 0.3620(3) 0.3362(3) 0.3589(8) 0.127(4) Uani 1 1 d . . .
O3 O 0.2077(3) 0.1923(3) 0.2934(11) 0.156(5) Uani 1 1 d . . .
C3 C 0.4531(4) 0.3482(4) 0.3239(12) 0.112(4) Uani 1 1 d . . .
C4 C 0.5000 0.3276(5) 0.2906(14) 0.086(6) Uani 1 2 d S T P
H4 H 0.5000 0.3011 0.2475 0.103 Uiso 1 2 calc RS T P
C2 C 0.4019(4) 0.3247(4) 0.3034(14) 0.112(4) Uani 1 1 d . . .
C5 C 0.4535(4) 0.3889(4) 0.3723(13) 0.126(7) Uani 1 1 d . . .
H5 H 0.4209 0.4043 0.3842 0.152 Uiso 1 1 calc R . .
C6 C 0.5000 0.4094(5) 0.405(2) 0.125(9) Uani 1 2 d S T P
C7 C 0.5000 0.4562(6) 0.456(2) 0.142(10) Uani 1 2 d S T P
C8A C 0.5400(13) 0.4674(12) 0.534(3) 0.153(19) Uani 0.5 1 d . . .
H8A H 0.5637 0.4452 0.5618 0.184 Uiso 0.5 1 calc R . .
C8 C 0.5407(13) 0.4889(12) 0.436(3) 0.153(19) Uani 0.5 1 d . . .
H8 H 0.5708 0.4786 0.3979 0.184 Uiso 0.5 1 calc R . .
O4 O 0.2700(3) 0.1152(3) 0.3323(14) 0.203(8) Uani 1 1 d . . .
O5 O 0.2388(18) 0.1615(8) 0.501(2) 0.26(2) Uani 0.5 1 d . . .
C1 C 0.2500 0.094(2) 0.2500 0.17(3) Uiso 0.5 2 d S T P
O6 O 0.3060(9) 0.1933(11) 0.5322(18) 0.192(13) Uani 0.5 1 d . . .
O7 O 0.3620(5) 0.2923(6) 0.0357(12) 0.276(9) Uani 1 1 d . . .

loop_
_atom_site_aniso_label
_atom_site_aniso_U_11
_atom_site_aniso_U_22
_atom_site_aniso_U_33
_atom_site_aniso_U_23
_atom_site_aniso_U_13
_atom_site_aniso_U_12
Zr1 0.0164(8) 0.0547(10) 0.1556(18) 0.000 0.0035(9) 0.000
Zr2 0.0227(7) 0.0869(11) 0.1998(19) 0.0487(10) 0.0071(8) 0.0056(6)
O8 0.019(4) 0.059(5) 0.151(8) 0.001(5) 0.022(4) -0.014(3)
O1 0.109(11) 0.071(8) 0.200(15) 0.000 0.032(10) 0.000
O2 0.038(6) 0.117(10) 0.178(13) 0.000 0.007(7) 0.000
O9 0.018(4) 0.084(6) 0.278(12) -0.083(7) -0.001(6) -0.001(4)
O3 0.041(5) 0.118(8) 0.308(15) -0.044(8) -0.079(8) 0.039(5)
C3 0.014(4) 0.050(5) 0.270(13) -0.050(6) -0.004(6) 0.001(3)
C4 0.024(9) 0.082(12) 0.150(18) -0.038(11) 0.000 0.000
C2 0.014(4) 0.050(5) 0.270(13) -0.050(6) -0.004(6) 0.001(3)
C5 0.012(5) 0.061(8) 0.31(2) -0.055(10) 0.009(8) -0.003(5)
C6 0.028(9) 0.045(10) 0.30(3) -0.025(14) 0.000 0.000
C7 0.035(11) 0.088(14) 0.30(3) -0.088(17) 0.000 0.000
C8A 0.015(7) 0.09(3) 0.35(6) -0.11(3) -0.01(3) 0.003(14)
C8 0.015(7) 0.09(3) 0.35(6) -0.11(3) -0.01(3) 0.003(14)
O4 0.057(6) 0.082(8) 0.47(3) 0.089(12) 0.063(9) 0.025(5)
O5 0.54(7) 0.091(17) 0.14(2) 0.070(16) 0.10(3) 0.03(2)
O6 0.129(19) 0.30(4) 0.15(2) 0.07(2) 0.020(17) 0.14(2)
O7 0.153(12) 0.42(2) 0.251(16) -0.054(14) 0.059(11) -0.156(14)

loop_
_atom_type_symbol
_atom_type_description
_atom_type_scat_dispersion_real
_atom_type_scat_dispersion_imag
_atom_type_scat_source
C C 0.0033 0.0016 'International Tables Vol C Tables 4.2.6.8 and 6.1.1.4'
H H 0.0000 0.0000 'International Tables Vol C Tables 4.2.6.8 and 6.1.1.4'
O O 0.0106 0.0060 'International Tables Vol C Tables 4.2.6.8 and 6.1.1.4'
Zr Zr -2.9673 0.5597 'International Tables Vol C Tables 4.2.6.8 and 6.1.1.4'

loop_
_geom_angle_atom_site_label_1
_geom_angle_atom_site_label_2
_geom_angle_atom_site_label_3
_geom_angle
_geom_angle_site_symmetry_1
_geom_angle_site_symmetry_3
Zr2 Zr1 Zr2 59.52(5) 7_545 13
Zr2 Zr1 Zr2 60.18(6) . 11_565
Zr2 Zr1 Zr2 89.72(4) 11_565 7_545
Zr2 Zr1 Zr2 59.83(5) . 7_545
Zr2 Zr1 Zr2 89.72(4) . 13
Zr2 Zr1 Zr2 59.83(5) 11_565 13
O8 Zr1 Zr2 74.15(19) . 11_565
O8 Zr1 Zr2 109.5(2) 11_565 11_565
O8 Zr1 Zr2 111.07(17) . 13
O8 Zr1 Zr2 109.5(2) . .
O8 Zr1 Zr2 111.07(17) 11_565 7_545
O8 Zr1 Zr2 74.14(19) 11_565 .
O8 Zr1 Zr2 163.8(2) 11_565 13
O8 Zr1 Zr2 163.8(2) . 7_545
O8 Zr1 O8 74.5(3) 11_565 .
O1 Zr1 Zr2 34.20(17) . .
O1 Zr1 Zr2 87.7(3) . 7_545
O1 Zr1 Zr2 87.7(3) . 13
O1 Zr1 Zr2 34.20(17) . 11_565
O1 Zr1 O8 78.5(3) . .
O1 Zr1 O8 78.5(3) . 11_565
O2 Zr1 Zr2 35.39(18) 13 7_545
O2 Zr1 Zr2 90.3(3) 13 .
O2 Zr1 Zr2 35.39(18) 13 13
O2 Zr1 Zr2 90.3(3) 13 11_565
O2 Zr1 O8 142.65(18) 13 11_565
O2 Zr1 O8 142.65(18) 13 .
O2 Zr1 O1 107.5(5) 13 .
O3 Zr1 Zr2 35.4(4) 13 11_565
O3 Zr1 Zr2 35.4(4) 7_545 .
O3 Zr1 Zr2 89.0(4) 7_545 11_565
O3 Zr1 Zr2 87.3(2) 13 7_545
O3 Zr1 Zr2 89.0(4) 13 .
O3 Zr1 Zr2 33.2(2) 13 13
O3 Zr1 Zr2 33.2(2) 7_545 7_545
O3 Zr1 Zr2 87.3(2) 7_545 13
O3 Zr1 O8 80.1(3) 7_545 11_565
O3 Zr1 O8 142.3(4) 13 11_565
O3 Zr1 O8 80.1(3) 13 .
O3 Zr1 O8 142.3(4) 7_545 .
O3 Zr1 O1 69.4(4) 13 .
O3 Zr1 O1 69.4(4) 7_545 .
O3 Zr1 O2 68.6(3) 13 13
O3 Zr1 O2 68.6(3) 7_545 13
O3 Zr1 O3 105.5(6) 7_545 13
O3 Zr1 O7 142.1(5) 13 11_565
O3 Zr1 O7 83.1(6) 7_545 11_565
O3 Zr1 O7 142.1(5) 7_545 .
O3 Zr1 O7 83.1(6) 13 .
O7 Zr1 Zr2 114.4(4) . 11_565
O7 Zr1 Zr2 114.4(5) 11_565 .
O7 Zr1 Zr2 80.4(4) . 13
O7 Zr1 Zr2 170.1(4) . .
O7 Zr1 Zr2 113.6(4) . 7_545
O7 Zr1 Zr2 170.1(4) 11_565 11_565
O7 Zr1 Zr2 80.4(4) 11_565 7_545
O7 Zr1 Zr2 113.6(4) 11_565 13
O7 Zr1 O8 75.1(4) . .
O7 Zr1 O8 75.1(4) 11_565 11_565
O7 Zr1 O8 115.7(5) . 11_565
O7 Zr1 O8 115.7(5) 11_565 .
O7 Zr1 O1 144.6(4) 11_565 .
O7 Zr1 O1 144.6(4) . .
O7 Zr1 O2 81.3(5) 11_565 13
O7 Zr1 O2 81.3(5) . 13
O7 Zr1 O7 69.7(9) . 11_565
Zr1 Zr2 Zr1 90.28(4) . 13
Zr1 Zr2 Zr2 60.59(5) . 7_545
Zr1 Zr2 Zr2 59.91(3) . 11_565
Zr2 Zr2 Zr1 59.59(4) 7_545 13
Zr2 Zr2 Zr1 60.24(2) 11_565 13
Zr2 Zr2 Zr2 90.0 7_545 11_565
O1 Zr2 Zr1 88.0(3) . 13
O1 Zr2 Zr1 36.9(4) . .
O1 Zr2 Zr2 90.6(4) . 7_545
O1 Zr2 Zr2 32.5(3) . 11_565
O1 Zr2 O2 68.3(4) . .
O1 Zr2 O9 79.6(4) . 11_565
O1 Zr2 O3 71.5(4) . 7_545
O1 Zr2 O3 106.9(5) . .
O1 Zr2 O4 145.0(5) . .
O1 Zr2 O5 138.7(9) . .
O1 Zr2 O6 91.7(10) . .
O2 Zr2 Zr1 35.7(3) . 13
O2 Zr2 Zr1 90.8(3) . .
O2 Zr2 Zr2 90.3(4) . 7_545
O2 Zr2 Zr2 35.8(2) . 11_565
O2 Zr2 O9 142.4(3) . 11_565
O2 Zr2 O4 141.6(3) . .
O9 Zr2 Zr1 163.7(2) 11_565 13
O9 Zr2 Zr1 73.4(2) 11_565 .
O9 Zr2 Zr2 109.6(3) 11_565 7_545
O9 Zr2 Zr2 110.4(2) 11_565 11_565
O9 Zr2 O4 75.6(3) 11_565 .
O3 Zr2 Zr1 33.5(3) . 13
O3 Zr2 Zr1 89.5(4) . .
O3 Zr2 Zr1 34.9(2) 7_545 .
O3 Zr2 Zr1 87.8(2) 7_545 13
O3 Zr2 Zr2 88.3(2) . 11_565
O3 Zr2 Zr2 88.3(2) 7_545 11_565
O3 Zr2 Zr2 35.0(4) . 7_545
O3 Zr2 Zr2 34.13(19) 7_545 7_545
O3 Zr2 O2 108.0(4) 7_545 .
O3 Zr2 O2 69.2(4) . .
O3 Zr2 O9 141.9(4) . 11_565
O3 Zr2 O9 78.3(3) 7_545 11_565
O3 Zr2 O3 69.1(5) . 7_545
O3 Zr2 O4 79.5(4) . .
O3 Zr2 O4 79.4(5) 7_545 .
O3 Zr2 O5 87.3(12) . .
O3 Zr2 O6 136.6(7) . .
O4 Zr2 Zr1 110.4(3) . 13
O4 Zr2 Zr1 111.1(4) . .
O4 Zr2 Zr2 75.1(4) . 7_545
O4 Zr2 Zr2 165.1(4) . 11_565
O5 Zr2 Zr1 83.4(11) . 13
O5 Zr2 Zr1 172.7(8) . .
O5 Zr2 Zr2 118.5(12) . 7_545
O5 Zr2 Zr2 113.4(7) . 11_565
O5 Zr2 O2 82.0(8) . .
O5 Zr2 O9 112.9(11) . 11_565
O5 Zr2 O3 147.7(10) . 7_545
O5 Zr2 O4 74.7(8) . .
O5 Zr2 O6 55.6(11) . .
O6 Zr2 Zr1 112.3(5) . 13
O6 Zr2 Zr1 124.4(8) . .
O6 Zr2 Zr2 171.5(6) . 7_545
O6 Zr2 Zr2 87.5(8) . 11_565
O6 Zr2 O2 82.9(7) . .
O6 Zr2 O9 79.0(6) . 11_565
O6 Zr2 O3 153.7(7) . 7_545
O6 Zr2 O4 107.2(9) . .
C2 O8 Zr1 133.0(7) . .
Zr2 O1 Zr1 108.9(5) 11_565 .
Zr2 O1 Zr1 108.9(5) . .
Zr2 O1 Zr2 115.0(6) . 11_565
Zr2 O2 Zr1 108.9(4) . 13
Zr2 O2 Zr1 108.9(4) 11_565 13
Zr2 O2 Zr2 108.3(5) . 11_565
C2 O9 Zr2 133.8(7) . 11_565
Zr1 O3 Zr2 109.7(5) 13 7_545
Zr2 O3 Zr1 113.3(5) . 13
Zr2 O3 Zr2 110.8(5) . 7_545
C4 C3 C2 119.3(11) . .
C5 C3 C4 120.9(10) . .
C5 C3 C2 119.8(10) . .
C3 C4 C3 116.5(14) . 12_655
O8 C2 O9 125.2(10) . .
O8 C2 C3 116.8(11) . .
O9 C2 C3 118.0(12) . .
C3 C5 C6 122.0(11) . .
C5 C6 C5 116.2(17) 12_655 .
C5 C6 C7 121.3(7) . .
C5 C6 C7 121.3(8) 12_655 .
C8A C7 C6 119.5(19) 12_655 .
C8A C7 C6 119.5(19) . .
C8A C7 C8A 88(3) . 12_655
C8 C7 C6 122(2) 12_655 .
C8 C7 C6 122(2) . .
C8 C7 C8A 58.2(18) 12_655 12_655
C8 C7 C8A 118.3(17) . 12_655
C8 C7 C8A 118.3(17) 12_655 .
C8 C7 C8A 58.2(18) . .
C8 C7 C8 92(3) . 12_655
C8 C8A C7 115(4) 4_566 .
C8A C8 C7 126(4) 4_566 .
C1 O4 Zr2 133(3) . .
O4 C1 O4 124(6) . 7_545

loop_
_geom_bond_atom_site_label_1
_geom_bond_atom_site_label_2
_geom_bond_distance
_geom_bond_site_symmetry_2
Zr1 Zr2 3.5165(16) 13
Zr1 Zr2 3.5165(16) 7_545
Zr1 Zr2 3.481(2) .
Zr1 Zr2 3.481(2) 11_565
Zr1 O8 2.216(7) 11_565
Zr1 O8 2.216(7) .
Zr1 O1 2.208(14) .
Zr1 O2 2.169(11) 13
Zr1 O3 2.114(8) 13
Zr1 O3 2.114(8) 7_545
Zr1 O7 2.160(16) .
Zr1 O7 2.160(16) 11_565
Zr2 Zr1 3.5165(16) 13
Zr2 Zr2 3.490(3) 7_545
Zr2 Zr2 3.491(2) 11_565
Zr2 O1 2.069(7) .
Zr2 O2 2.153(6) .
Zr2 O9 2.210(7) 11_565
Zr2 O3 2.144(14) 7_545
Zr2 O3 2.095(8) .
Zr2 O4 2.264(12) .
Zr2 O5 2.11(2) .
Zr2 O6 2.13(2) .
O8 C2 1.256(14) .
O1 Zr2 2.069(7) 11_565
O2 Zr1 2.169(11) 13
O2 Zr2 2.153(6) 11_565
O9 Zr2 2.210(7) 11_565
O9 C2 1.275(14) .
O3 Zr1 2.115(8) 13
O3 Zr2 2.144(14) 7_545
C3 C4 1.394(13) .
C3 C2 1.485(14) .
C3 C5 1.339(14) .
C4 C3 1.394(13) 12_655
C5 C6 1.383(14) .
C6 C5 1.383(14) 12_655
C6 C7 1.51(2) .
C7 C8A 1.46(4) .
C7 C8A 1.46(4) 12_655
C7 C8 1.42(4) 12_655
C7 C8 1.42(4) .
C8A C8 1.33(3) 4_566
C8 C8A 1.33(3) 4_566
O4 C1 1.32(3) .
C1 O4 1.32(3) 7_545

loop_
_smtbx_masks_void_nr
_smtbx_masks_void_average_x
_smtbx_masks_void_average_y
_smtbx_masks_void_average_z
_smtbx_masks_void_volume
_smtbx_masks_void_count_electrons
1 0.526 -0.664 -0.962 6317.7 570.1
